data_1515300
loop_
_publ_author_name
'Kalaivani, P.'
'Prabhakaran, R.'
'Dallemer, F.'
'Poornima, P.'
'Vaishnavi, E.'
'Ramachandran, E.'
'Padma, V. Vijaya'
'Renganathan, R.'
'Natarajan, K.'

_publ_section_title
;
 DNA, protein binding, cytotoxicity, cellular uptake and antibacterial
 activities of new palladium(II) complexes of thiosemicarbazone ligands:
 effects of substitution on biological activity.
;
_journal_issue 1
_journal_name_full 'Metallomics : integrated biometal science'
_journal_page_first 101
_journal_page_last 113
_journal_paper_doi 10.1039/c1mt00144b
_journal_volume 4
_journal_year 2012
_chemical_absolute_configuration unk
_chemical_compound_source 'synthesis as described'
_chemical_formula_moiety 'C32 H35 N4 O1 P1 Pd1 S1'
_chemical_formula_sum 'C32 H35 N4 O P Pd S'
_chemical_formula_weight 661.07
_chemical_name_systematic
;
?
;
_space_group_IT_number 19
_symmetry_cell_setting orthorhombic
_symmetry_Int_Tables_number 19
_symmetry_space_group_name_Hall 'P 2ac 2ab'
_symmetry_space_group_name_H-M 'P 21 21 21'
_atom_sites_solution_hydrogens geom
_atom_sites_solution_primary direct
_atom_sites_solution_secondary difmap
_audit_conform_dict_location ftp://ftp.iucr.org/pub/cif_core.dic
_audit_conform_dict_name cif_core.dic
_audit_conform_dict_version 2.4
_audit_creation_date 2010-05-10T15:57:52-00:00
_audit_creation_method 'WinGX routine CIF_UPDATE'
_cell_angle_alpha 90
_cell_angle_beta 90
_cell_angle_gamma 90
_cell_formula_units_Z 4
_cell_length_a 9.8285(2)
_cell_length_b 11.3287(2)
_cell_length_c 27.6805(7)
_cell_measurement_reflns_used 27334
_cell_measurement_temperature 293(2)
_cell_measurement_theta_max 28.68
_cell_measurement_theta_min 2.54
_cell_measurement_wavelength 0.71073
_cell_volume 3082.06(11)
_computing_molecular_graphics 'Ortep-3 for Windows (Farrugia, 1997)'
_computing_publication_material 'WinGX publication routines (Farrugia, 1999)'
_computing_structure_refinement 'SHELXL-97 (Sheldrick, 1997)'
_computing_structure_solution 'SHELXS-97 (Sheldrick, 1990)'
_diffrn_ambient_temperature 293(2)
_diffrn_measured_fraction_theta_full 0.955
_diffrn_measured_fraction_theta_max 0.955
_diffrn_measurement_device_type KappaCCD
_diffrn_measurement_method 'Omega + Phi scan'
_diffrn_radiation_monochromator graphite
_diffrn_radiation_probe x-ray
_diffrn_radiation_type MoK\a
_diffrn_radiation_wavelength 0.71073
_diffrn_reflns_av_R_equivalents 0.0818
_diffrn_reflns_av_unetI/netI 0.1449
_diffrn_reflns_limit_h_max 9
_diffrn_reflns_limit_h_min -12
_diffrn_reflns_limit_k_max 11
_diffrn_reflns_limit_k_min -15
_diffrn_reflns_limit_l_max 35
_diffrn_reflns_limit_l_min -37
_diffrn_reflns_number 27334
_diffrn_reflns_reduction_process
;
Scaled and merged with Sortav
R.H. Blessing, (1987) Cryst. Rev. 1, 3-58
R.H. Blessing, (1989) J. Appl. Cryst. 22, 396-397
;
_diffrn_reflns_theta_full 28.68
_diffrn_reflns_theta_max 28.68
_diffrn_reflns_theta_min 2.54
_exptl_absorpt_coefficient_mu 0.753
_exptl_absorpt_correction_T_max 0.903
_exptl_absorpt_correction_T_min 0.9
_exptl_absorpt_correction_type multi-scan
_exptl_absorpt_process_details
;
R.H. Blessing, Acta Cryst. (1995), A51, 33-38
;
_exptl_crystal_colour red
_exptl_crystal_density_diffrn 1.425
_exptl_crystal_density_method 'not measured'
_exptl_crystal_description prism
_exptl_crystal_F_000 1360
_exptl_crystal_size_max 0.2
_exptl_crystal_size_mid 0.1
_exptl_crystal_size_min 0.1
_refine_diff_density_max 0.432
_refine_diff_density_min -0.961
_refine_diff_density_rms 0.094
_refine_ls_abs_structure_details 'Flack H D (1983), Acta Cryst. A39, 876-881'
_refine_ls_abs_structure_Flack 0.38(2)
_refine_ls_extinction_method none
_refine_ls_goodness_of_fit_ref 0.927
_refine_ls_hydrogen_treatment constr
_refine_ls_matrix_type full
_refine_ls_number_parameters 361
_refine_ls_number_reflns 7503
_refine_ls_number_restraints 0
_refine_ls_restrained_S_all 0.927
_refine_ls_R_factor_all 0.1061
_refine_ls_R_factor_gt 0.043
_refine_ls_shift/su_max 0.000
_refine_ls_shift/su_mean 0
_refine_ls_structure_factor_coef Fsqd
_refine_ls_weighting_details 'calc w=1/[\s^2^(Fo^2^)+(0.0084P)^2^+0.0000P] where P=(Fo^2^+2Fc^2^)/3'
_refine_ls_weighting_scheme calc
_refine_ls_wR_factor_gt 0.0647
_refine_ls_wR_factor_ref 0.0756
_reflns_number_gt 4653
_reflns_number_total 7503
_reflns_threshold_expression >2sigma(I)
_cod_data_source_file c1mt00144b.txt
_cod_data_source_block pp21
_cod_database_code 1515300

loop_
_symmetry_equiv_pos_as_xyz
'x, y, z'
'-x+1/2, -y, z+1/2'
'x+1/2, -y+1/2, -z'
'-x, y+1/2, -z+1/2'

loop_
_atom_site_label
_atom_site_type_symbol
_atom_site_fract_x
_atom_site_fract_y
_atom_site_fract_z
_atom_site_U_iso_or_equiv
_atom_site_adp_type
_atom_site_occupancy
_atom_site_symmetry_multiplicity
_atom_site_calc_flag
_atom_site_refinement_flags
C1 C 0.4629(4) 0.3723(3) 0.43392(13) 0.0327(9) Uani 1 1 d .
C2 C 0.3989(4) 0.4756(4) 0.42197(16) 0.0429(11) Uani 1 1 d .
H2 H 0.4057 0.5049 0.3907 0.052 Uiso 1 1 calc R
C3 C 0.3236(4) 0.5372(4) 0.45648(18) 0.0603(13) Uani 1 1 d .
H3 H 0.2814 0.6079 0.4483 0.072 Uiso 1 1 calc R
C4 C 0.3119(4) 0.4930(4) 0.50285(19) 0.0533(13) Uani 1 1 d .
H4 H 0.2606 0.5332 0.5258 0.064 Uiso 1 1 calc R
C5 C 0.3757(5) 0.3903(4) 0.51495(16) 0.0544(13) Uani 1 1 d .
H5 H 0.3677 0.3609 0.5462 0.065 Uiso 1 1 calc R
C6 C 0.4522(4) 0.3293(4) 0.48130(14) 0.0472(11) Uani 1 1 d .
H6 H 0.4965 0.2599 0.49 0.057 Uiso 1 1 calc R
C7 C 0.5052(4) 0.3441(3) 0.33191(12) 0.0362(9) Uani 1 1 d .
C8 C 0.3975(5) 0.2927(4) 0.30721(17) 0.0620(14) Uani 1 1 d .
H8 H 0.355 0.226 0.3197 0.074 Uiso 1 1 calc R
C9 C 0.3534(6) 0.3408(5) 0.2638(2) 0.0806(18) Uani 1 1 d .
H9 H 0.2807 0.3068 0.2474 0.097 Uiso 1 1 calc R
C10 C 0.4172(6) 0.4385(5) 0.24516(18) 0.0725(16) Uani 1 1 d .
H10 H 0.3877 0.4698 0.2159 0.087 Uiso 1 1 calc R
C11 C 0.5228(5) 0.4902(4) 0.26875(16) 0.0623(13) Uani 1 1 d .
H11 H 0.5648 0.5568 0.256 0.075 Uiso 1 1 calc R
C12 C 0.5667(4) 0.4423(4) 0.31194(15) 0.0489(12) Uani 1 1 d .
H12 H 0.6395 0.477 0.328 0.059 Uiso 1 1 calc R
C13 C 0.7345(3) 0.3301(3) 0.39524(17) 0.0384(9) Uani 1 1 d .
C14 C 0.7793(4) 0.4012(4) 0.43329(16) 0.0566(12) Uani 1 1 d .
H14 H 0.7177 0.4288 0.4561 0.068 Uiso 1 1 calc R
C15 C 0.9156(5) 0.4302(5) 0.4369(2) 0.0811(17) Uani 1 1 d .
H15 H 0.9454 0.4789 0.4618 0.097 Uiso 1 1 calc R
C16 C 1.0061(5) 0.3880(6) 0.4041(2) 0.0914(19) Uani 1 1 d .
H16 H 1.0979 0.4062 0.4072 0.11 Uiso 1 1 calc R
C17 C 0.9634(5) 0.3191(5) 0.3667(2) 0.0785(16) Uani 1 1 d .
H17 H 1.0261 0.2918 0.3441 0.094 Uiso 1 1 calc R
C18 C 0.8273(4) 0.2893(4) 0.36206(18) 0.0540(13) Uani 1 1 d .
H18 H 0.7988 0.2418 0.3366 0.065 Uiso 1 1 calc R
C19 C 0.7611(4) -0.0524(4) 0.36586(14) 0.0354(10) Uani 1 1 d .
C20 C 0.8915(4) -0.0576(4) 0.34713(15) 0.0434(11) Uani 1 1 d .
H20 H 0.9379 0.013 0.3424 0.052 Uiso 1 1 calc R
C21 C 0.9574(4) -0.1625(4) 0.33495(15) 0.0449(11) Uani 1 1 d .
C22 C 0.8875(4) -0.2691(4) 0.34369(17) 0.0528(12) Uani 1 1 d .
H22 H 0.9285 -0.341 0.3365 0.063 Uiso 1 1 calc R
C23 C 0.7597(4) -0.2662(4) 0.36275(16) 0.0463(12) Uani 1 1 d .
H23 H 0.7158 -0.3376 0.3685 0.056 Uiso 1 1 calc R
C24 C 0.6906(4) -0.1614(4) 0.37420(14) 0.0361(10) Uani 1 1 d .
C25 C 0.5555(3) -0.1707(3) 0.39138(14) 0.0380(9) Uani 1 1 d .
H25 H 0.522 -0.247 0.3949 0.046 Uiso 1 1 calc R
C26 C 0.2637(4) -0.0355(4) 0.42767(16) 0.0416(11) Uani 1 1 d .
C27 C 0.0807(5) -0.1757(5) 0.45059(18) 0.0653(15) Uani 1 1 d .
H27A H 0.1178 -0.2301 0.427 0.078 Uiso 1 1 calc R
H27B H -0.0175 -0.1746 0.4469 0.078 Uiso 1 1 calc R
C28 C 0.1159(6) -0.2161(5) 0.49970(19) 0.0854(18) Uani 1 1 d .
H28A H 0.213 -0.2226 0.5026 0.128 Uiso 1 1 calc R
H28B H 0.075 -0.2918 0.5055 0.128 Uiso 1 1 calc R
H28C H 0.0827 -0.1603 0.523 0.128 Uiso 1 1 calc R
C29 C 1.1594(4) -0.0524(5) 0.30769(18) 0.0620(14) Uani 1 1 d .
H29A H 1.2564 -0.0683 0.3068 0.074 Uiso 1 1 calc R
H29B H 1.1422 0.0004 0.3346 0.074 Uiso 1 1 calc R
C30 C 1.1192(5) 0.0078(5) 0.2618(2) 0.090(2) Uani 1 1 d .
H30A H 1.1334 -0.0447 0.235 0.135 Uiso 1 1 calc R
H30B H 1.1735 0.0775 0.2575 0.135 Uiso 1 1 calc R
H30C H 1.0248 0.0294 0.2633 0.135 Uiso 1 1 calc R
C31 C 1.1503(6) -0.2701(6) 0.2940(3) 0.101(2) Uani 1 1 d .
H31A H 1.0791 -0.3206 0.2813 0.121 Uiso 1 1 calc R
H31B H 1.2085 -0.247 0.2673 0.121 Uiso 1 1 calc R
C32 C 1.2279(8) -0.3337(7) 0.3283(3) 0.149(3) Uani 1 1 d .
H32A H 1.303 -0.2861 0.3389 0.224 Uiso 1 1 calc R
H32B H 1.2617 -0.4048 0.3138 0.224 Uiso 1 1 calc R
H32C H 1.1716 -0.3533 0.3555 0.224 Uiso 1 1 calc R
N1 N 0.4725(3) -0.0863(3) 0.40285(10) 0.0349(6) Uani 1 1 d .
N2 N 0.3449(3) -0.1233(3) 0.41943(12) 0.0418(9) Uani 1 1 d .
N3 N 0.1347(3) -0.0580(3) 0.44189(14) 0.0595(11) Uani 1 1 d .
H3A H 0.0811 0.0012 0.4461 0.071 Uiso 1 1 calc R
N4 N 1.0875(4) -0.1622(4) 0.31596(16) 0.0608(12) Uani 1 1 d .
O1 O 0.7105(2) 0.0524(2) 0.37443(10) 0.0428(7) Uani 1 1 d .
P1 P 0.55696(9) 0.28430(9) 0.39021(4) 0.0328(2) Uani 1 1 d .
S1 S 0.30385(10) 0.11432(10) 0.42168(4) 0.0493(3) Uani 1 1 d .
Pd1 Pd 0.51888(2) 0.08660(3) 0.396760(10) 0.03344(9) Uani 1 1 d .

loop_
_atom_site_aniso_label
_atom_site_aniso_U_11
_atom_site_aniso_U_22
_atom_site_aniso_U_33
_atom_site_aniso_U_23
_atom_site_aniso_U_13
_atom_site_aniso_U_12
C1 0.036(2) 0.025(2) 0.037(2) -0.0016(17) -0.0009(18) -0.0010(17)
C2 0.045(2) 0.044(3) 0.040(3) -0.005(2) 0.004(2) 0.011(2)
C3 0.066(3) 0.055(3) 0.061(4) -0.010(3) -0.002(3) 0.020(3)
C4 0.052(3) 0.054(4) 0.054(4) -0.018(3) 0.014(2) 0.000(2)
C5 0.075(3) 0.053(4) 0.036(3) -0.002(3) 0.011(2) -0.028(3)
C6 0.066(3) 0.035(3) 0.040(3) -0.006(2) 0.000(2) -0.005(2)
C7 0.045(2) 0.032(2) 0.031(2) -0.0025(17) -0.002(2) 0.009(2)
C8 0.081(3) 0.054(4) 0.051(3) 0.005(3) -0.022(3) -0.009(3)
C9 0.103(4) 0.073(5) 0.066(4) -0.002(3) -0.047(3) -0.012(3)
C10 0.106(4) 0.071(4) 0.041(3) -0.001(3) -0.016(3) 0.022(3)
C11 0.076(3) 0.066(3) 0.045(3) 0.019(2) 0.005(3) 0.010(3)
C12 0.052(2) 0.052(3) 0.043(3) 0.009(2) 0.000(2) 0.000(2)
C13 0.041(2) 0.033(2) 0.041(2) 0.008(2) -0.007(2) 0.0010(17)
C14 0.056(3) 0.054(3) 0.060(3) 0.007(3) -0.011(2) -0.003(3)
C15 0.060(3) 0.079(5) 0.105(5) 0.004(4) -0.034(3) -0.028(3)
C16 0.039(3) 0.101(5) 0.134(5) 0.030(4) -0.012(4) -0.019(3)
C17 0.040(3) 0.084(4) 0.111(5) 0.020(4) 0.010(3) -0.002(3)
C18 0.047(3) 0.053(3) 0.062(3) 0.010(3) 0.005(2) 0.000(2)
C19 0.036(2) 0.034(3) 0.036(2) -0.003(2) -0.0065(18) 0.0050(19)
C20 0.038(2) 0.044(3) 0.049(3) -0.002(2) -0.0023(19) 0.005(2)
C21 0.040(3) 0.046(3) 0.049(3) -0.005(2) -0.002(2) 0.008(2)
C22 0.049(3) 0.038(3) 0.071(3) -0.012(3) 0.000(2) 0.015(2)
C23 0.048(3) 0.035(3) 0.057(3) -0.009(2) -0.001(2) 0.005(2)
C24 0.032(2) 0.035(3) 0.041(3) -0.006(2) -0.0076(18) 0.0063(18)
C25 0.042(2) 0.030(2) 0.041(2) -0.001(2) -0.003(2) 0.0003(17)
C26 0.038(2) 0.039(3) 0.048(3) -0.002(2) 0.006(2) -0.004(2)
C27 0.059(3) 0.071(4) 0.066(4) -0.002(3) 0.011(3) 0.004(3)
C28 0.110(5) 0.083(5) 0.064(4) 0.000(4) 0.024(3) 0.020(3)
C29 0.045(3) 0.069(4) 0.072(4) 0.010(3) 0.010(2) 0.009(3)
C30 0.078(4) 0.106(5) 0.085(5) 0.028(4) 0.018(3) 0.019(3)
C31 0.070(4) 0.088(5) 0.144(6) 0.006(5) 0.008(4) 0.019(3)
C32 0.141(7) 0.139(8) 0.168(8) -0.044(6) -0.038(6) 0.057(6)
N1 0.0326(14) 0.0335(17) 0.0387(17) -0.0021(17) 0.0010(14) -0.0039(16)
N2 0.0338(19) 0.037(2) 0.055(2) 0.0020(18) 0.0073(16) -0.0019(15)
N3 0.047(2) 0.040(3) 0.092(3) 0.004(2) 0.024(2) -0.0021(18)
N4 0.048(2) 0.055(3) 0.079(3) -0.004(3) 0.016(2) 0.019(2)
O1 0.0408(15) 0.0287(18) 0.0591(19) -0.0011(14) 0.0061(13) 0.0043(13)
P1 0.0356(6) 0.0297(6) 0.0331(6) -0.0008(5) 0.0002(5) 0.0021(4)
S1 0.0403(6) 0.0366(7) 0.0711(8) -0.0072(6) 0.0116(5) 0.0032(5)
Pd1 0.03508(15) 0.02928(16) 0.03597(15) -0.00302(15) 0.00045(13) 0.00257(13)

loop_
_atom_type_symbol
_atom_type_description
_atom_type_scat_dispersion_real
_atom_type_scat_dispersion_imag
_atom_type_scat_source
C C 0.0033 0.0016 'International Tables Vol C Tables 4.2.6.8 and 6.1.1.4'
H H 0 0 'International Tables Vol C Tables 4.2.6.8 and 6.1.1.4'
N N 0.0061 0.0033 'International Tables Vol C Tables 4.2.6.8 and 6.1.1.4'
O O 0.0106 0.006 'International Tables Vol C Tables 4.2.6.8 and 6.1.1.4'
P P 0.1023 0.0942 'International Tables Vol C Tables 4.2.6.8 and 6.1.1.4'
S S 0.1246 0.1234 'International Tables Vol C Tables 4.2.6.8 and 6.1.1.4'
Cl Cl 0.1484 0.1585 'International Tables Vol C Tables 4.2.6.8 and 6.1.1.4'
Pd Pd -0.9988 1.0072 'International Tables Vol C Tables 4.2.6.8 and 6.1.1.4'

loop_
_geom_angle_atom_site_label_1
_geom_angle_atom_site_label_2
_geom_angle_atom_site_label_3
_geom_angle
C2 C1 C6 119.2(4)
C2 C1 P1 122.7(3)
C6 C1 P1 118.0(3)
C1 C2 C3 120.4(4)
C1 C2 H2 119.8
C3 C2 H2 119.8
C4 C3 C2 119.9(4)
C4 C3 H3 120.1
C2 C3 H3 120.1
C5 C4 C3 119.9(4)
C5 C4 H4 120
C3 C4 H4 120
C4 C5 C6 120.7(4)
C4 C5 H5 119.6
C6 C5 H5 119.6
C5 C6 C1 119.8(4)
C5 C6 H6 120.1
C1 C6 H6 120.1
C12 C7 C8 118.3(4)
C12 C7 P1 122.1(3)
C8 C7 P1 119.6(3)
C9 C8 C7 120.0(5)
C9 C8 H8 120
C7 C8 H8 120
C10 C9 C8 120.0(5)
C10 C9 H9 120
C8 C9 H9 120
C11 C10 C9 121.0(5)
C11 C10 H10 119.5
C9 C10 H10 119.5
C10 C11 C12 119.0(5)
C10 C11 H11 120.5
C12 C11 H11 120.5
C7 C12 C11 121.7(4)
C7 C12 H12 119.1
C11 C12 H12 119.1
C18 C13 C14 119.3(4)
C18 C13 P1 119.2(3)
C14 C13 P1 121.5(3)
C15 C14 C13 119.7(5)
C15 C14 H14 120.1
C13 C14 H14 120.1
C16 C15 C14 120.2(5)
C16 C15 H15 119.9
C14 C15 H15 119.9
C15 C16 C17 120.5(5)
C15 C16 H16 119.7
C17 C16 H16 119.7
C16 C17 C18 120.5(5)
C16 C17 H17 119.8
C18 C17 H17 119.8
C13 C18 C17 119.8(5)
C13 C18 H18 120.1
C17 C18 H18 120.1
O1 C19 C20 117.3(4)
O1 C19 C24 124.6(3)
C20 C19 C24 118.1(4)
C19 C20 C21 123.8(4)
C19 C20 H20 118.1
C21 C20 H20 118.1
N4 C21 C20 121.3(4)
N4 C21 C22 121.2(4)
C20 C21 C22 117.5(4)
C23 C22 C21 119.7(4)
C23 C22 H22 120.2
C21 C22 H22 120.2
C22 C23 C24 123.6(4)
C22 C23 H23 118.2
C24 C23 H23 118.2
C23 C24 C25 117.9(4)
C23 C24 C19 117.2(3)
C25 C24 C19 124.9(3)
N1 C25 C24 128.2(4)
N1 C25 H25 115.9
C24 C25 H25 115.9
N2 C26 N3 119.0(4)
N2 C26 S1 126.1(3)
N3 C26 S1 114.9(3)
N3 C27 C28 110.6(5)
N3 C27 H27A 109.5
C28 C27 H27A 109.5
N3 C27 H27B 109.5
C28 C27 H27B 109.5
H27A C27 H27B 108.1
C27 C28 H28A 109.5
C27 C28 H28B 109.5
H28A C28 H28B 109.5
C27 C28 H28C 109.5
H28A C28 H28C 109.5
H28B C28 H28C 109.5
N4 C29 C30 113.4(5)
N4 C29 H29A 108.9
C30 C29 H29A 108.9
N4 C29 H29B 108.9
C30 C29 H29B 108.9
H29A C29 H29B 107.7
C29 C30 H30A 109.5
C29 C30 H30B 109.5
H30A C30 H30B 109.5
C29 C30 H30C 109.5
H30A C30 H30C 109.5
H30B C30 H30C 109.5
C32 C31 N4 111.4(6)
C32 C31 H31A 109.3
N4 C31 H31A 109.3
C32 C31 H31B 109.3
N4 C31 H31B 109.3
H31A C31 H31B 108
C31 C32 H32A 109.5
C31 C32 H32B 109.5
H32A C32 H32B 109.5
C31 C32 H32C 109.5
H32A C32 H32C 109.5
H32B C32 H32C 109.5
C25 N1 N2 115.0(3)
C25 N1 Pd1 123.6(2)
N2 N1 Pd1 121.4(2)
C26 N2 N1 112.3(3)
C26 N3 C27 124.3(4)
C26 N3 H3A 117.9
C27 N3 H3A 117.9
C21 N4 C29 120.9(4)
C21 N4 C31 122.2(5)
C29 N4 C31 115.8(4)
C19 O1 Pd1 125.7(2)
C1 P1 C7 104.09(17)
C1 P1 C13 106.19(19)
C7 P1 C13 103.2(2)
C1 P1 Pd1 113.71(12)
C7 P1 Pd1 112.95(13)
C13 P1 Pd1 115.50(12)
C26 S1 Pd1 96.07(14)
N1 Pd1 O1 92.87(11)
N1 Pd1 S1 84.11(8)
O1 Pd1 S1 176.98(8)
N1 Pd1 P1 176.39(8)
O1 Pd1 P1 90.63(8)
S1 Pd1 P1 92.38(4)

loop_
_geom_bond_atom_site_label_1
_geom_bond_atom_site_label_2
_geom_bond_distance
C1 C2 1.369(5)
C1 C6 1.403(5)
C1 P1 1.820(4)
C2 C3 1.396(6)
C2 H2 0.93
C3 C4 1.383(6)
C3 H3 0.93
C4 C5 1.364(6)
C4 H4 0.93
C5 C6 1.382(6)
C5 H5 0.93
C6 H6 0.93
C7 C12 1.381(5)
C7 C8 1.388(6)
C7 P1 1.823(4)
C8 C9 1.388(6)
C8 H8 0.93
C9 C10 1.374(7)
C9 H9 0.93
C10 C11 1.359(7)
C10 H10 0.93
C11 C12 1.382(6)
C11 H11 0.93
C12 H12 0.93
C13 C18 1.375(6)
C13 C14 1.397(6)
C13 P1 1.826(4)
C14 C15 1.384(6)
C14 H14 0.93
C15 C16 1.357(7)
C15 H15 0.93
C16 C17 1.363(8)
C16 H16 0.93
C17 C18 1.385(6)
C17 H17 0.93
C18 H18 0.93
C19 O1 1.309(4)
C19 C20 1.384(5)
C19 C24 1.435(5)
C20 C21 1.395(6)
C20 H20 0.93
C21 N4 1.383(5)
C21 C22 1.410(6)
C22 C23 1.364(6)
C22 H22 0.93
C23 C24 1.404(5)
C23 H23 0.93
C24 C25 1.414(5)
C25 N1 1.296(4)
C25 H25 0.93
C26 N2 1.296(5)
C26 N3 1.352(5)
C26 S1 1.750(4)
C27 N3 1.455(6)
C27 C28 1.476(7)
C27 H27A 0.97
C27 H27B 0.97
C28 H28A 0.96
C28 H28B 0.96
C28 H28C 0.96
C29 N4 1.449(6)
C29 C30 1.496(7)
C29 H29A 0.97
C29 H29B 0.97
C30 H30A 0.96
C30 H30B 0.96
C30 H30C 0.96
C31 C32 1.414(8)
C31 N4 1.498(7)
C31 H31A 0.97
C31 H31B 0.97
C32 H32A 0.96
C32 H32B 0.96
C32 H32C 0.96
N1 N2 1.400(4)
N1 Pd1 2.018(3)
N3 H3A 0.86
O1 Pd1 2.019(2)
P1 Pd1 2.2781(10)
S1 Pd1 2.2451(10)
